data_4518029
loop_
_publ_author_name
'Katagiri, Kosuke'
'Ohara, Masahiro'
'Ikehara, Masahiro'
'Higashimura, Ikkei'
'Isono, Koshiro'

_publ_section_title
;
 Oxaphosphacyclophanes Constructed from a Bis(triphenylphosphine oxide)
 Moiety Linked by Dioxyalkyl Chains: Synthesis and Crystal Structures.
;
_journal_issue 37
_journal_name_full 'ACS omega'
_journal_page_first 23621
_journal_page_last 23630
_journal_paper_doi 10.1021/acsomega.0c02177
_journal_volume 5
_journal_year 2020
_chemical_formula_moiety 'C46 H46 O6 P2, C7 H8'
_chemical_formula_sum 'C53 H54 O6 P2'
_chemical_formula_weight 848.90
_space_group_crystal_system monoclinic
_space_group_IT_number 14
_space_group_name_Hall '-P 2yn'
_space_group_name_H-M_alt 'P 1 21/n 1'
_atom_sites_solution_hydrogens geom
_atom_sites_solution_primary direct
_audit_creation_date 2017-05-16
_audit_creation_method
;
Olex2 1.2
(compiled Mar 28 2017 19:26:29 for OlexSys, GUI svn.r5337)
;
_cell_angle_alpha 90
_cell_angle_beta 96.8405(8)
_cell_angle_gamma 90
_cell_formula_units_Z 4
_cell_length_a 14.58208(11)
_cell_length_b 14.63153(14)
_cell_length_c 21.2423(2)
_cell_measurement_reflns_used 10337
_cell_measurement_temperature 173
_cell_measurement_theta_max 74.1130
_cell_measurement_theta_min 4.2240
_cell_volume 4499.96(7)
_computing_cell_refinement 'CrysAlisPro 1.171.39.20a (Rigaku OD, 2015)'
_computing_data_collection 'CrysAlisPro 1.171.39.20a (Rigaku OD, 2015)'
_computing_data_reduction 'CrysAlisPro 1.171.39.20a (Rigaku OD, 2015)'
_computing_molecular_graphics 'Olex2 (Dolomanov et al., 2009)'
_computing_publication_material 'Olex2 (Dolomanov et al., 2009)'
_computing_structure_refinement 'ShelXL (Sheldrick, 2015)'
_computing_structure_solution 'ShelXT (Sheldrick, 2015)'
_diffrn_ambient_temperature 173
_diffrn_detector 'CCD plate'
_diffrn_measured_fraction_theta_full 0.999
_diffrn_measured_fraction_theta_max 0.966
_diffrn_measurement_details
;
List of Runs (angles in degrees, time in seconds):

  # Type    Start    End  Width  t~exp~   \w     \q     \k     \f   Frames
--------------------------------------------------------------------------
  1  \w     41.00  68.00   0.50    1.74    --    0.00  19.00   0.00   54
  2  \w    -82.00 -55.00   0.50    1.74    --    0.00 -19.00-150.00   54
  3  \w    -51.00   9.00   0.50    1.74    --    0.00 -19.00 120.00  120
  4  \w    -52.00  17.00   0.50    1.74    --    0.00 -37.00 -90.00  138
  5  \w    -89.00  -4.00   0.50    1.74    --    0.00 -37.00  90.00  170
  6  \w    151.00 186.00   0.50    6.96    --   96.10  15.00 -30.00   70
  7  \w    100.00 126.00   0.50    6.96    --   96.10  15.00 -30.00   52
  8  \w      7.00  76.00   0.50    6.96    --   96.10 -30.00-180.00  138
  9  \w     69.00 100.00   0.50    6.96    --   96.10 -45.00-180.00   62
 10  \w     13.00  56.00   0.50    6.96    --   96.10 -45.00-180.00   86
 11  \w      7.00 120.00   0.50    6.96    --   96.10 -82.00 150.00  226
 12  \w     90.00 184.00   0.50    6.96    --   96.10  30.00 -60.00  188
 13  \w     84.00 112.00   0.50    6.96    --   96.10 -30.00-180.00   56
 14  \w     63.00  88.00   0.50    6.96    --   96.10 -61.00 120.00   50
 15  \w     79.00 185.00   0.50    6.96    --   96.10  15.00  30.00  212
;
_diffrn_measurement_device 'four-circle diffractometer'
_diffrn_measurement_device_type 'XtaLAB Pro: Kappa dual home/near'
_diffrn_measurement_method '\w scans'
_diffrn_orient_matrix_type 'CrysAlisPro convention (1999,Acta A55,543-557)'
_diffrn_orient_matrix_UB_11 -0.0429899000
_diffrn_orient_matrix_UB_12 0.0875454000
_diffrn_orient_matrix_UB_13 0.0241311000
_diffrn_orient_matrix_UB_21 0.0968126000
_diffrn_orient_matrix_UB_22 0.0430311000
_diffrn_orient_matrix_UB_23 0.0132163000
_diffrn_orient_matrix_UB_31 -0.0101175000
_diffrn_orient_matrix_UB_32 0.0396471000
_diffrn_orient_matrix_UB_33 -0.0676545000
_diffrn_radiation_monochromator graphite
_diffrn_radiation_probe x-ray
_diffrn_radiation_type CuK\a
_diffrn_radiation_wavelength 1.54184
_diffrn_reflns_av_R_equivalents 0.0372
_diffrn_reflns_av_unetI/netI 0.0387
_diffrn_reflns_Laue_measured_fraction_full 0.999
_diffrn_reflns_Laue_measured_fraction_max 0.966
_diffrn_reflns_limit_h_max 18
_diffrn_reflns_limit_h_min -17
_diffrn_reflns_limit_k_max 12
_diffrn_reflns_limit_k_min -17
_diffrn_reflns_limit_l_max 17
_diffrn_reflns_limit_l_min -26
_diffrn_reflns_number 27213
_diffrn_reflns_point_group_measured_fraction_full 0.999
_diffrn_reflns_point_group_measured_fraction_max 0.966
_diffrn_reflns_theta_full 67.684
_diffrn_reflns_theta_max 74.837
_diffrn_reflns_theta_min 3.904
_diffrn_source 'fine-focus sealed X-ray tube'
_diffrn_source_type 'Enhance (Cu) X-ray Source'
_exptl_absorpt_coefficient_mu 1.279
_exptl_absorpt_correction_T_max 1.00000
_exptl_absorpt_correction_T_min 0.73657
_exptl_absorpt_correction_type multi-scan
_exptl_absorpt_process_details
;
CrysAlisPro 1.171.39.20a (Rigaku Oxford Diffraction, 2015)
Empirical absorption correction using spherical harmonics,
 implemented in SCALE3 ABSPACK scaling algorithm.
;
_exptl_crystal_colour 'clear colourless'
_exptl_crystal_colour_lustre clear
_exptl_crystal_colour_primary colourless
_exptl_crystal_density_diffrn 1.253
_exptl_crystal_description prism
_exptl_crystal_F_000 1800
_exptl_crystal_size_max 0.1
_exptl_crystal_size_mid 0.07
_exptl_crystal_size_min 0.04
_refine_diff_density_max 0.426
_refine_diff_density_min -0.309
_refine_diff_density_rms 0.044
_refine_ls_extinction_method none
_refine_ls_goodness_of_fit_ref 1.038
_refine_ls_hydrogen_treatment constr
_refine_ls_matrix_type full
_refine_ls_number_parameters 551
_refine_ls_number_reflns 8932
_refine_ls_number_restraints 0
_refine_ls_restrained_S_all 1.038
_refine_ls_R_factor_all 0.0568
_refine_ls_R_factor_gt 0.0462
_refine_ls_shift/su_max 0.001
_refine_ls_shift/su_mean 0.000
_refine_ls_structure_factor_coef Fsqd
_refine_ls_weighting_details 'w=1/[\s^2^(Fo^2^)+(0.0523P)^2^+2.3173P] where P=(Fo^2^+2Fc^2^)/3'
_refine_ls_weighting_scheme calc
_refine_ls_wR_factor_gt 0.1172
_refine_ls_wR_factor_ref 0.1235
_reflns_Friedel_coverage 0.000
_reflns_number_gt 7401
_reflns_number_total 8932
_reflns_threshold_expression 'I > 2\s(I)'
_cod_data_source_file ao0c02177_si_004.cif
_cod_data_source_block exp_300
_cod_depositor_comments 'Adding full bibliography for 4518025--4518030.cif.'
_cod_original_cell_volume 4499.97(7)
_cod_database_code 4518029
_shelx_shelxl_version_number 2014/7
_chemical_oxdiff_formula C46H46O6P2
_shelx_space_group_comment
;
The symmetry employed for this shelxl refinement is uniquely defined
by the following loop, which should always be used as a source of
symmetry information in preference to the above space-group names.
They are only intended as comments.
;
_reflns_odcompleteness_completeness 99.90
_reflns_odcompleteness_iscentric 1
_reflns_odcompleteness_theta 66.97
_olex2_refinement_description
;
1. Fixed Uiso
 At 1.2 times of:
  All C(H) groups, All C(H,H) groups
 At 1.5 times of:
  All C(H,H,H) groups
2.a Secondary CH2 refined with riding coordinates:
 C44(H44A,H44B), C43(H43A,H43B), C45(H45A,H45B), C42(H42A,H42B), C19(H19A,
 H19B), C46(H46A,H46B), C21(H21A,H21B), C23(H23A,H23B), C20(H20A,H20B),
 C22(H22A,H22B)
2.b Aromatic/amide H refined with riding coordinates:
 C37(H37), C31(H31), C29(H29), C25(H25), C8(H8), C12(H12), C38(H38), C35(H35),
 C41(H41), C6(H6), C11(H11), C32(H32), C34(H34), C26(H26), C18(H18), C9(H9),
 C28(H28), C17(H17), C2(H2), C27(H27), C15(H15), C14(H14), C40(H40), C3(H3),
 C48(H48), C52(H52), C5(H5), C4(H4), C49(H49), C51(H51), C50(H50)
2.c Idealised Me refined as rotating group:
 C53(H53A,H53B,H53C)
;
_olex2_exptl_crystal_mounting_method loop
_olex2_submission_special_instructions 'No special instructions were received'
_oxdiff_exptl_absorpt_empirical_details
;
Empirical correction (ABSPACK) includes:
- Absorption correction using spherical harmonics
- Frame scaling
;
_oxdiff_exptl_absorpt_empirical_full_max 1.529
_oxdiff_exptl_absorpt_empirical_full_min 0.533

loop_
_space_group_symop_operation_xyz
'x, y, z'
'-x+1/2, y+1/2, -z+1/2'
'-x, -y, -z'
'x-1/2, -y-1/2, z-1/2'

loop_
_atom_site_label
_atom_site_type_symbol
_atom_site_fract_x
_atom_site_fract_y
_atom_site_fract_z
_atom_site_U_iso_or_equiv
_atom_site_adp_type
_atom_site_occupancy
_atom_site_site_symmetry_order
_atom_site_calc_flag
_atom_site_refinement_flags_posn
_atom_site_refinement_flags_adp
_atom_site_refinement_flags_occupancy
_atom_site_disorder_assembly
_atom_site_disorder_group
P1 P 0.72324(3) 0.50009(3) 0.59115(2) 0.03168(12) Uani 1 1 d . . . . .
P2 P 0.16237(3) -0.09691(3) 0.62398(2) 0.03109(12) Uani 1 1 d . . . . .
O1 O 0.71534(9) 0.51198(10) 0.52129(6) 0.0384(3) Uani 1 1 d . . . . .
O6 O 0.57165(9) -0.12852(11) 0.66693(7) 0.0438(4) Uani 1 1 d . . . . .
O4 O 0.12031(9) -0.15239(10) 0.56941(7) 0.0404(3) Uani 1 1 d . . . . .
O5 O 0.06790(10) 0.29727(10) 0.58619(8) 0.0474(4) Uani 1 1 d . . . . .
O3 O 0.82052(11) 0.11517(10) 0.65936(8) 0.0462(4) Uani 1 1 d . . . . .
O2 O 0.35714(10) 0.60655(11) 0.66734(7) 0.0462(4) Uani 1 1 d . . . . .
C30 C 0.12862(12) 0.02156(13) 0.61722(9) 0.0321(4) Uani 1 1 d . . . . .
C24 C 0.13447(12) -0.13554(13) 0.70029(9) 0.0308(4) Uani 1 1 d . . . . .
C1 C 0.81506(13) 0.57057(13) 0.63013(10) 0.0350(4) Uani 1 1 d . . . . .
C13 C 0.75263(13) 0.38418(13) 0.61330(9) 0.0340(4) Uani 1 1 d . . . . .
C10 C 0.43976(13) 0.57725(14) 0.65050(10) 0.0354(4) Uani 1 1 d . . . . .
C7 C 0.61613(12) 0.52804(13) 0.62197(9) 0.0306(4) Uani 1 1 d . . . . .
C39 C 0.47799(13) -0.12379(14) 0.65365(9) 0.0355(4) Uani 1 1 d . . . . .
C37 C 0.33080(13) -0.16112(14) 0.59646(9) 0.0358(4) Uani 1 1 d . . . . .
H37 H 0.2955 -0.1945 0.5637 0.043 Uiso 1 1 calc R . . . .
C31 C 0.13644(13) 0.08253(14) 0.66798(10) 0.0349(4) Uani 1 1 d . . . . .
H31 H 0.1574 0.0606 0.7093 0.042 Uiso 1 1 calc R . . . .
C16 C 0.80328(13) 0.20397(14) 0.64184(10) 0.0381(4) Uani 1 1 d . . . . .
C36 C 0.28656(13) -0.10143(13) 0.63344(9) 0.0326(4) Uani 1 1 d . . . . .
C29 C 0.18585(13) -0.20662(14) 0.73147(10) 0.0375(4) Uani 1 1 d . . . . .
H29 H 0.2383 -0.2302 0.7144 0.045 Uiso 1 1 calc R . . . .
C25 C 0.05869(12) -0.10150(14) 0.72678(10) 0.0355(4) Uani 1 1 d . . . . .
H25 H 0.0234 -0.0531 0.7062 0.043 Uiso 1 1 calc R . . . .
C8 C 0.60526(13) 0.57653(14) 0.67693(10) 0.0379(4) Uani 1 1 d . . . . .
H8 H 0.6582 0.5931 0.7051 0.045 Uiso 1 1 calc R . . . .
C12 C 0.53656(13) 0.50260(14) 0.58318(10) 0.0371(4) Uani 1 1 d . . . . .
H12 H 0.5425 0.4676 0.5462 0.045 Uiso 1 1 calc R . . . .
C33 C 0.08587(13) 0.20723(14) 0.59957(10) 0.0382(5) Uani 1 1 d . . . . .
C38 C 0.42618(13) -0.17298(15) 0.60643(10) 0.0393(5) Uani 1 1 d . . . . .
H38 H 0.4555 -0.2146 0.5809 0.047 Uiso 1 1 calc R . . . .
C35 C 0.09546(13) 0.05521(14) 0.55721(10) 0.0358(4) Uani 1 1 d . . . . .
H35 H 0.0875 0.0147 0.5220 0.043 Uiso 1 1 calc R . . . .
C41 C 0.34039(13) -0.05272(15) 0.68127(10) 0.0402(5) Uani 1 1 d . . . . .
H41 H 0.3112 -0.0116 0.7073 0.048 Uiso 1 1 calc R . . . .
C6 C 0.86189(13) 0.62604(14) 0.59109(11) 0.0398(5) Uani 1 1 d . . . . .
H6 H 0.8430 0.6275 0.5467 0.048 Uiso 1 1 calc R . . . .
C44 C 0.74372(13) -0.06475(14) 0.62285(11) 0.0393(5) Uani 1 1 d . . . . .
H44A H 0.7078 -0.0227 0.6470 0.047 Uiso 1 1 calc R . . . .
H44B H 0.7233 -0.0551 0.5772 0.047 Uiso 1 1 calc R . . . .
C11 C 0.44907(13) 0.52644(15) 0.59657(10) 0.0377(4) Uani 1 1 d . . . . .
H11 H 0.3960 0.5082 0.5691 0.045 Uiso 1 1 calc R . . . .
C32 C 0.11453(13) 0.17407(14) 0.65985(10) 0.0372(4) Uani 1 1 d . . . . .
H32 H 0.1191 0.2140 0.6954 0.045 Uiso 1 1 calc R . . . .
C34 C 0.07400(13) 0.14707(15) 0.54839(10) 0.0399(5) Uani 1 1 d . . . . .
H34 H 0.0512 0.1690 0.5074 0.048 Uiso 1 1 calc R . . . .
C26 C 0.03408(14) -0.13708(15) 0.78250(10) 0.0404(5) Uani 1 1 d . . . . .
H26 H -0.0175 -0.1128 0.8003 0.048 Uiso 1 1 calc R . . . .
C43 C 0.72176(13) -0.16229(15) 0.63995(11) 0.0414(5) Uani 1 1 d . . . . .
H43A H 0.7577 -0.2050 0.6163 0.050 Uiso 1 1 calc R . . . .
H43B H 0.7401 -0.1721 0.6858 0.050 Uiso 1 1 calc R . . . .
C18 C 0.80344(14) 0.33389(14) 0.57363(10) 0.0391(5) Uani 1 1 d . . . . .
H18 H 0.8210 0.3618 0.5365 0.047 Uiso 1 1 calc R . . . .
C45 C 0.84547(14) -0.04023(15) 0.63614(12) 0.0443(5) Uani 1 1 d . . . . .
H45A H 0.8661 -0.0484 0.6819 0.053 Uiso 1 1 calc R . . . .
H45B H 0.8819 -0.0823 0.6123 0.053 Uiso 1 1 calc R . . . .
C42 C 0.62009(13) -0.18203(15) 0.62425(11) 0.0422(5) Uani 1 1 d . . . . .
H42A H 0.5992 -0.1651 0.5797 0.051 Uiso 1 1 calc R . . . .
H42B H 0.6079 -0.2479 0.6298 0.051 Uiso 1 1 calc R . . . .
C9 C 0.51818(14) 0.60107(15) 0.69130(10) 0.0405(5) Uani 1 1 d . . . . .
H9 H 0.5120 0.6342 0.7290 0.049 Uiso 1 1 calc R . . . .
C28 C 0.16024(14) -0.24243(16) 0.78699(10) 0.0448(5) Uani 1 1 d . . . . .
H28 H 0.1949 -0.2910 0.8078 0.054 Uiso 1 1 calc R . . . .
C17 C 0.82890(14) 0.24405(15) 0.58722(11) 0.0415(5) Uani 1 1 d . . . . .
H17 H 0.8632 0.2105 0.5597 0.050 Uiso 1 1 calc R . . . .
C2 C 0.84291(14) 0.56826(15) 0.69485(10) 0.0420(5) Uani 1 1 d . . . . .
H2 H 0.8124 0.5295 0.7216 0.050 Uiso 1 1 calc R . . . .
C27 C 0.08414(14) -0.20784(16) 0.81246(10) 0.0444(5) Uani 1 1 d . . . . .
H27 H 0.0665 -0.2329 0.8505 0.053 Uiso 1 1 calc R . . . .
C15 C 0.75358(15) 0.25299(15) 0.68211(10) 0.0435(5) Uani 1 1 d . . . . .
H15 H 0.7366 0.2251 0.7194 0.052 Uiso 1 1 calc R . . . .
C14 C 0.72870(15) 0.34260(14) 0.66801(10) 0.0407(5) Uani 1 1 d . . . . .
H14 H 0.6950 0.3761 0.6959 0.049 Uiso 1 1 calc R . . . .
C19 C 0.27398(14) 0.59590(16) 0.62312(11) 0.0450(5) Uani 1 1 d . . . . .
H19A H 0.2913 0.5892 0.5797 0.054 Uiso 1 1 calc R . . . .
H19B H 0.2357 0.6517 0.6241 0.054 Uiso 1 1 calc R . . . .
C47 C 0.50724(15) 0.84046(17) 0.44757(10) 0.0447(5) Uani 1 1 d . . . . .
C46 C 0.86382(14) 0.05665(15) 0.61758(12) 0.0475(5) Uani 1 1 d . . . . .
H46A H 0.9311 0.0684 0.6217 0.057 Uiso 1 1 calc R . . . .
H46B H 0.8378 0.0678 0.5730 0.057 Uiso 1 1 calc R . . . .
C40 C 0.43446(14) -0.06345(16) 0.69116(10) 0.0416(5) Uani 1 1 d . . . . .
H40 H 0.4699 -0.0297 0.7236 0.050 Uiso 1 1 calc R . . . .
C3 C 0.91605(15) 0.62335(17) 0.72028(12) 0.0498(6) Uani 1 1 d . . . . .
H3 H 0.9345 0.6236 0.7647 0.060 Uiso 1 1 calc R . . . .
C48 C 0.51262(17) 0.74962(17) 0.46593(11) 0.0505(6) Uani 1 1 d . . . . .
H48 H 0.4575 0.7167 0.4702 0.061 Uiso 1 1 calc R . . . .
C52 C 0.58872(17) 0.88529(16) 0.44104(11) 0.0484(5) Uani 1 1 d . . . . .
H52 H 0.5869 0.9477 0.4286 0.058 Uiso 1 1 calc R . . . .
C5 C 0.93638(15) 0.67931(15) 0.61692(12) 0.0480(5) Uani 1 1 d . . . . .
H5 H 0.9690 0.7162 0.5903 0.058 Uiso 1 1 calc R . . . .
C4 C 0.96192(16) 0.67792(16) 0.68068(13) 0.0524(6) Uani 1 1 d . . . . .
H4 H 1.0120 0.7149 0.6984 0.063 Uiso 1 1 calc R . . . .
C21 C 0.13120(15) 0.50246(17) 0.59067(12) 0.0511(6) Uani 1 1 d . . . . .
H21A H 0.1103 0.5635 0.5748 0.061 Uiso 1 1 calc R . . . .
H21B H 0.1482 0.4672 0.5540 0.061 Uiso 1 1 calc R . . . .
C23 C 0.06874(17) 0.35928(16) 0.63996(12) 0.0509(6) Uani 1 1 d . . . . .
H23A H 0.1295 0.3565 0.6662 0.061 Uiso 1 1 calc R . . . .
H23B H 0.0206 0.3410 0.6666 0.061 Uiso 1 1 calc R . . . .
C20 C 0.21836(18) 0.51482(18) 0.63834(12) 0.0561(6) Uani 1 1 d . . . . .
H20A H 0.2000 0.5221 0.6814 0.067 Uiso 1 1 calc R . . . .
H20B H 0.2570 0.4592 0.6383 0.067 Uiso 1 1 calc R . . . .
C22 C 0.05066(16) 0.45489(16) 0.61573(13) 0.0534(6) Uani 1 1 d . . . . .
H22A H 0.0309 0.4923 0.6505 0.064 Uiso 1 1 calc R . . . .
H22B H -0.0016 0.4530 0.5814 0.064 Uiso 1 1 calc R . . . .
C49 C 0.5966(2) 0.70642(18) 0.47805(12) 0.0632(7) Uani 1 1 d . . . . .
H49 H 0.5992 0.6445 0.4915 0.076 Uiso 1 1 calc R . . . .
C51 C 0.67221(17) 0.8417(2) 0.45208(13) 0.0623(7) Uani 1 1 d . . . . .
H51 H 0.7273 0.8739 0.4467 0.075 Uiso 1 1 calc R . . . .
C50 C 0.67692(19) 0.7526(2) 0.47073(12) 0.0653(8) Uani 1 1 d . . . . .
H50 H 0.7350 0.7227 0.4786 0.078 Uiso 1 1 calc R . . . .
C53 C 0.4169(2) 0.8888(3) 0.43422(15) 0.0852(11) Uani 1 1 d . . . . .
H53A H 0.4073 0.9069 0.3895 0.128 Uiso 1 1 calc GR . . . .
H53B H 0.4172 0.9433 0.4610 0.128 Uiso 1 1 calc GR . . . .
H53C H 0.3669 0.8479 0.4433 0.128 Uiso 1 1 calc GR . . . .

loop_
_atom_site_aniso_label
_atom_site_aniso_U_11
_atom_site_aniso_U_22
_atom_site_aniso_U_33
_atom_site_aniso_U_23
_atom_site_aniso_U_13
_atom_site_aniso_U_12
P1 0.0277(2) 0.0322(3) 0.0342(3) -0.0009(2) -0.00052(18) -0.00037(19)
P2 0.0263(2) 0.0313(3) 0.0354(3) -0.0021(2) 0.00256(18) -0.00127(18)
O1 0.0354(7) 0.0445(8) 0.0347(7) -0.0002(6) 0.0018(6) 0.0011(6)
O6 0.0274(7) 0.0594(10) 0.0448(8) -0.0044(7) 0.0050(6) 0.0000(6)
O4 0.0384(7) 0.0403(8) 0.0411(8) -0.0076(6) -0.0008(6) -0.0021(6)
O5 0.0471(8) 0.0347(8) 0.0600(10) 0.0052(7) 0.0046(7) 0.0027(7)
O3 0.0507(9) 0.0316(8) 0.0568(9) 0.0027(7) 0.0087(7) 0.0028(6)
O2 0.0329(7) 0.0594(10) 0.0475(9) -0.0074(7) 0.0092(6) -0.0020(7)
C30 0.0246(8) 0.0339(10) 0.0377(10) 0.0003(8) 0.0028(7) -0.0025(7)
C24 0.0231(8) 0.0300(9) 0.0384(10) -0.0027(8) 0.0006(7) -0.0022(7)
C1 0.0290(9) 0.0309(10) 0.0439(11) -0.0011(8) -0.0002(8) 0.0036(8)
C13 0.0285(9) 0.0327(10) 0.0401(11) -0.0020(8) 0.0007(8) -0.0021(8)
C10 0.0325(9) 0.0356(10) 0.0391(11) 0.0039(8) 0.0080(8) -0.0007(8)
C7 0.0297(9) 0.0289(9) 0.0325(10) 0.0017(7) 0.0008(7) -0.0016(7)
C39 0.0267(9) 0.0421(11) 0.0380(11) 0.0046(9) 0.0049(8) -0.0011(8)
C37 0.0330(9) 0.0383(11) 0.0362(10) -0.0055(8) 0.0043(8) -0.0039(8)
C31 0.0307(9) 0.0353(10) 0.0381(11) 0.0001(8) 0.0020(8) -0.0029(8)
C16 0.0314(9) 0.0308(10) 0.0512(12) 0.0003(9) 0.0013(8) -0.0022(8)
C36 0.0299(9) 0.0337(10) 0.0348(10) 0.0004(8) 0.0062(7) -0.0021(8)
C29 0.0265(9) 0.0409(11) 0.0450(11) 0.0035(9) 0.0041(8) 0.0011(8)
C25 0.0267(9) 0.0337(10) 0.0462(11) -0.0015(9) 0.0041(8) -0.0010(8)
C8 0.0330(9) 0.0404(11) 0.0393(11) -0.0049(9) 0.0005(8) -0.0050(8)
C12 0.0340(10) 0.0420(11) 0.0345(10) -0.0046(9) 0.0004(8) 0.0013(8)
C33 0.0282(9) 0.0327(10) 0.0540(13) 0.0044(9) 0.0066(8) -0.0003(8)
C38 0.0328(10) 0.0423(12) 0.0443(12) -0.0066(9) 0.0102(8) -0.0003(8)
C35 0.0284(9) 0.0411(11) 0.0376(11) -0.0010(9) 0.0030(8) 0.0001(8)
C41 0.0315(9) 0.0485(12) 0.0413(11) -0.0107(9) 0.0074(8) -0.0020(9)
C6 0.0332(10) 0.0341(11) 0.0513(12) 0.0037(9) 0.0020(9) 0.0045(8)
C44 0.0285(9) 0.0350(11) 0.0535(13) 0.0021(9) 0.0013(8) 0.0027(8)
C11 0.0315(9) 0.0432(12) 0.0373(11) -0.0008(9) -0.0011(8) -0.0004(8)
C32 0.0315(9) 0.0321(10) 0.0480(12) -0.0039(9) 0.0048(8) -0.0023(8)
C34 0.0333(10) 0.0444(12) 0.0416(11) 0.0089(9) 0.0024(8) 0.0031(9)
C26 0.0333(10) 0.0441(12) 0.0455(12) -0.0073(9) 0.0117(9) -0.0051(9)
C43 0.0302(10) 0.0373(11) 0.0563(13) 0.0039(10) 0.0037(9) 0.0047(8)
C18 0.0361(10) 0.0382(11) 0.0443(12) 0.0007(9) 0.0103(9) -0.0023(8)
C45 0.0293(10) 0.0371(11) 0.0667(15) -0.0001(10) 0.0066(9) 0.0036(8)
C42 0.0315(10) 0.0372(11) 0.0588(14) -0.0009(10) 0.0091(9) 0.0024(8)
C9 0.0389(10) 0.0420(12) 0.0413(11) -0.0081(9) 0.0076(9) -0.0047(9)
C28 0.0324(10) 0.0528(13) 0.0477(12) 0.0144(10) -0.0014(9) 0.0010(9)
C17 0.0346(10) 0.0364(11) 0.0552(13) -0.0030(9) 0.0125(9) 0.0010(8)
C2 0.0368(10) 0.0445(12) 0.0429(12) -0.0050(9) -0.0022(9) 0.0003(9)
C27 0.0391(11) 0.0569(14) 0.0371(11) 0.0033(10) 0.0047(9) -0.0087(10)
C15 0.0505(12) 0.0380(12) 0.0426(12) 0.0028(9) 0.0085(10) 0.0008(10)
C14 0.0442(11) 0.0352(11) 0.0434(12) -0.0023(9) 0.0084(9) 0.0037(9)
C19 0.0336(10) 0.0491(13) 0.0527(13) -0.0021(10) 0.0076(9) -0.0006(9)
C47 0.0384(11) 0.0550(14) 0.0400(12) -0.0046(10) 0.0015(9) 0.0071(10)
C46 0.0332(10) 0.0383(12) 0.0732(16) -0.0016(11) 0.0157(10) 0.0025(9)
C40 0.0328(10) 0.0556(13) 0.0367(11) -0.0093(10) 0.0051(8) -0.0073(9)
C3 0.0411(11) 0.0542(14) 0.0507(13) -0.0144(11) -0.0084(10) 0.0048(10)
C48 0.0595(14) 0.0477(14) 0.0465(13) -0.0081(10) 0.0148(11) -0.0159(11)
C52 0.0606(14) 0.0391(12) 0.0449(13) 0.0038(10) 0.0042(11) -0.0062(10)
C5 0.0385(11) 0.0333(11) 0.0717(16) 0.0034(11) 0.0043(11) -0.0024(9)
C4 0.0378(11) 0.0396(12) 0.0773(18) -0.0120(12) -0.0031(11) -0.0037(9)
C21 0.0421(12) 0.0482(13) 0.0628(15) 0.0045(11) 0.0052(11) -0.0022(10)
C23 0.0506(13) 0.0375(12) 0.0646(15) -0.0033(11) 0.0075(11) -0.0014(10)
C20 0.0580(14) 0.0529(15) 0.0552(15) 0.0106(12) -0.0031(11) -0.0130(12)
C22 0.0463(12) 0.0419(13) 0.0722(17) -0.0021(12) 0.0078(11) 0.0013(10)
C49 0.104(2) 0.0425(14) 0.0424(13) 0.0014(11) 0.0074(14) 0.0175(15)
C51 0.0380(12) 0.092(2) 0.0577(15) -0.0101(15) 0.0093(11) -0.0134(13)
C50 0.0539(15) 0.090(2) 0.0495(15) -0.0066(14) -0.0044(12) 0.0324(15)
C53 0.0556(16) 0.130(3) 0.0665(19) -0.0163(19) -0.0092(14) 0.0407(18)

loop_
_atom_type_symbol
_atom_type_description
_atom_type_scat_dispersion_real
_atom_type_scat_dispersion_imag
_atom_type_scat_source
C C 0.0181 0.0091 'International Tables Vol C Tables 4.2.6.8 and 6.1.1.4'
H H 0.0000 0.0000 'International Tables Vol C Tables 4.2.6.8 and 6.1.1.4'
O O 0.0492 0.0322 'International Tables Vol C Tables 4.2.6.8 and 6.1.1.4'
P P 0.2955 0.4335 'International Tables Vol C Tables 4.2.6.8 and 6.1.1.4'

loop_
_geom_angle_atom_site_label_1
_geom_angle_atom_site_label_2
_geom_angle_atom_site_label_3
_geom_angle
_geom_angle_site_symmetry_1
_geom_angle_site_symmetry_3
_geom_angle_publ_flag
O1 P1 C1 110.82(9) . . ?
O1 P1 C13 111.08(9) . . ?
O1 P1 C7 111.55(8) . . ?
C1 P1 C7 109.19(9) . . ?
C13 P1 C1 106.10(9) . . ?
C13 P1 C7 107.91(9) . . ?
O4 P2 C30 112.30(9) . . ?
O4 P2 C24 114.36(9) . . ?
O4 P2 C36 112.54(9) . . ?
C30 P2 C24 106.47(9) . . ?
C36 P2 C30 107.80(9) . . ?
C36 P2 C24 102.67(8) . . ?
C39 O6 C42 116.77(16) . . ?
C33 O5 C23 116.98(17) . . ?
C16 O3 C46 118.67(17) . . ?
C10 O2 C19 119.47(16) . . ?
C31 C30 P2 123.87(15) . . ?
C31 C30 C35 117.88(18) . . ?
C35 C30 P2 118.21(15) . . ?
C29 C24 P2 119.41(14) . . ?
C25 C24 P2 121.69(15) . . ?
C25 C24 C29 118.71(18) . . ?
C6 C1 P1 116.56(16) . . ?
C2 C1 P1 123.56(16) . . ?
C2 C1 C6 119.80(19) . . ?
C18 C13 P1 117.80(15) . . ?
C14 C13 P1 123.69(15) . . ?
C14 C13 C18 118.51(18) . . ?
O2 C10 C11 124.13(18) . . ?
O2 C10 C9 116.26(18) . . ?
C11 C10 C9 119.61(18) . . ?
C8 C7 P1 127.44(14) . . ?
C8 C7 C12 117.58(17) . . ?
C12 C7 P1 114.82(15) . . ?
O6 C39 C38 124.81(18) . . ?
O6 C39 C40 115.32(18) . . ?
C38 C39 C40 119.87(18) . . ?
C36 C37 H37 119.4 . . ?
C36 C37 C38 121.12(18) . . ?
C38 C37 H37 119.4 . . ?
C30 C31 H31 119.1 . . ?
C32 C31 C30 121.79(19) . . ?
C32 C31 H31 119.1 . . ?
O3 C16 C17 124.70(19) . . ?
O3 C16 C15 114.64(19) . . ?
C15 C16 C17 120.61(19) . . ?
C37 C36 P2 119.38(15) . . ?
C37 C36 C41 118.25(18) . . ?
C41 C36 P2 122.10(15) . . ?
C24 C29 H29 120.0 . . ?
C28 C29 C24 120.08(19) . . ?
C28 C29 H29 120.0 . . ?
C24 C25 H25 119.6 . . ?
C26 C25 C24 120.85(19) . . ?
C26 C25 H25 119.6 . . ?
C7 C8 H8 119.5 . . ?
C9 C8 C7 121.00(18) . . ?
C9 C8 H8 119.5 . . ?
C7 C12 H12 118.8 . . ?
C11 C12 C7 122.33(19) . . ?
C11 C12 H12 118.8 . . ?
O5 C33 C32 123.97(19) . . ?
O5 C33 C34 116.34(19) . . ?
C32 C33 C34 119.69(19) . . ?
C39 C38 C37 119.64(19) . . ?
C39 C38 H38 120.2 . . ?
C37 C38 H38 120.2 . . ?
C30 C35 H35 119.6 . . ?
C34 C35 C30 120.82(19) . . ?
C34 C35 H35 119.6 . . ?
C36 C41 H41 119.5 . . ?
C40 C41 C36 121.06(19) . . ?
C40 C41 H41 119.5 . . ?
C1 C6 H6 119.9 . . ?
C5 C6 C1 120.3(2) . . ?
C5 C6 H6 119.9 . . ?
H44A C44 H44B 107.6 . . ?
C43 C44 H44A 108.7 . . ?
C43 C44 H44B 108.7 . . ?
C43 C44 C45 114.03(17) . . ?
C45 C44 H44A 108.7 . . ?
C45 C44 H44B 108.7 . . ?
C10 C11 H11 120.4 . . ?
C12 C11 C10 119.24(18) . . ?
C12 C11 H11 120.4 . . ?
C31 C32 C33 119.61(19) . . ?
C31 C32 H32 120.2 . . ?
C33 C32 H32 120.2 . . ?
C33 C34 H34 120.0 . . ?
C35 C34 C33 120.09(19) . . ?
C35 C34 H34 120.0 . . ?
C25 C26 H26 119.9 . . ?
C27 C26 C25 120.15(19) . . ?
C27 C26 H26 119.9 . . ?
C44 C43 H43A 109.4 . . ?
C44 C43 H43B 109.4 . . ?
H43A C43 H43B 108.0 . . ?
C42 C43 C44 110.95(17) . . ?
C42 C43 H43A 109.4 . . ?
C42 C43 H43B 109.4 . . ?
C13 C18 H18 119.3 . . ?
C17 C18 C13 121.5(2) . . ?
C17 C18 H18 119.3 . . ?
C44 C45 H45A 109.2 . . ?
C44 C45 H45B 109.2 . . ?
H45A C45 H45B 107.9 . . ?
C46 C45 C44 111.97(18) . . ?
C46 C45 H45A 109.2 . . ?
C46 C45 H45B 109.2 . . ?
O6 C42 C43 107.38(17) . . ?
O6 C42 H42A 110.2 . . ?
O6 C42 H42B 110.2 . . ?
C43 C42 H42A 110.2 . . ?
C43 C42 H42B 110.2 . . ?
H42A C42 H42B 108.5 . . ?
C10 C9 H9 119.9 . . ?
C8 C9 C10 120.18(19) . . ?
C8 C9 H9 119.9 . . ?
C29 C28 H28 119.8 . . ?
C29 C28 C27 120.3(2) . . ?
C27 C28 H28 119.8 . . ?
C16 C17 H17 120.6 . . ?
C18 C17 C16 118.79(19) . . ?
C18 C17 H17 120.6 . . ?
C1 C2 H2 120.3 . . ?
C1 C2 C3 119.4(2) . . ?
C3 C2 H2 120.3 . . ?
C26 C27 C28 119.9(2) . . ?
C26 C27 H27 120.0 . . ?
C28 C27 H27 120.0 . . ?
C16 C15 H15 120.0 . . ?
C14 C15 C16 120.0(2) . . ?
C14 C15 H15 120.0 . . ?
C13 C14 H14 119.7 . . ?
C15 C14 C13 120.61(19) . . ?
C15 C14 H14 119.7 . . ?
O2 C19 H19A 109.2 . . ?
O2 C19 H19B 109.2 . . ?
O2 C19 C20 112.25(19) . . ?
H19A C19 H19B 107.9 . . ?
C20 C19 H19A 109.2 . . ?
C20 C19 H19B 109.2 . . ?
C48 C47 C53 121.9(3) . . ?
C52 C47 C48 117.7(2) . . ?
C52 C47 C53 120.5(3) . . ?
O3 C46 C45 107.19(18) . . ?
O3 C46 H46A 110.3 . . ?
O3 C46 H46B 110.3 . . ?
C45 C46 H46A 110.3 . . ?
C45 C46 H46B 110.3 . . ?
H46A C46 H46B 108.5 . . ?
C39 C40 H40 120.0 . . ?
C41 C40 C39 120.06(19) . . ?
C41 C40 H40 120.0 . . ?
C2 C3 H3 120.0 . . ?
C4 C3 C2 120.0(2) . . ?
C4 C3 H3 120.0 . . ?
C47 C48 H48 119.6 . . ?
C49 C48 C47 120.9(2) . . ?
C49 C48 H48 119.6 . . ?
C47 C52 H52 119.3 . . ?
C51 C52 C47 121.4(2) . . ?
C51 C52 H52 119.3 . . ?
C6 C5 H5 120.3 . . ?
C4 C5 C6 119.4(2) . . ?
C4 C5 H5 120.3 . . ?
C3 C4 H4 119.4 . . ?
C5 C4 C3 121.1(2) . . ?
C5 C4 H4 119.4 . . ?
H21A C21 H21B 107.4 . . ?
C20 C21 H21A 108.3 . . ?
C20 C21 H21B 108.3 . . ?
C22 C21 H21A 108.3 . . ?
C22 C21 H21B 108.3 . . ?
C22 C21 C20 115.9(2) . . ?
O5 C23 H23A 109.9 . . ?
O5 C23 H23B 109.9 . . ?
O5 C23 C22 109.1(2) . . ?
H23A C23 H23B 108.3 . . ?
C22 C23 H23A 109.9 . . ?
C22 C23 H23B 109.9 . . ?
C19 C20 C21 112.2(2) . . ?
C19 C20 H20A 109.2 . . ?
C19 C20 H20B 109.2 . . ?
C21 C20 H20A 109.2 . . ?
C21 C20 H20B 109.2 . . ?
H20A C20 H20B 107.9 . . ?
C21 C22 H22A 108.3 . . ?
C21 C22 H22B 108.3 . . ?
C23 C22 C21 115.9(2) . . ?
C23 C22 H22A 108.3 . . ?
C23 C22 H22B 108.3 . . ?
H22A C22 H22B 107.4 . . ?
C48 C49 H49 119.9 . . ?
C48 C49 C50 120.3(2) . . ?
C50 C49 H49 119.9 . . ?
C52 C51 H51 119.7 . . ?
C50 C51 C52 120.6(2) . . ?
C50 C51 H51 119.7 . . ?
C49 C50 H50 120.4 . . ?
C51 C50 C49 119.2(2) . . ?
C51 C50 H50 120.4 . . ?
C47 C53 H53A 109.5 . . ?
C47 C53 H53B 109.5 . . ?
C47 C53 H53C 109.5 . . ?
H53A C53 H53B 109.5 . . ?
H53A C53 H53C 109.5 . . ?
H53B C53 H53C 109.5 . . ?

loop_
_geom_bond_atom_site_label_1
_geom_bond_atom_site_label_2
_geom_bond_distance
_geom_bond_site_symmetry_2
_geom_bond_publ_flag
P1 O1 1.4851(14) . ?
P1 C1 1.810(2) . ?
P1 C13 1.798(2) . ?
P1 C7 1.8107(19) . ?
P2 O4 1.4864(14) . ?
P2 C30 1.803(2) . ?
P2 C24 1.808(2) . ?
P2 C36 1.7994(19) . ?
O6 C39 1.363(2) . ?
O6 C42 1.444(2) . ?
O5 C33 1.366(2) . ?
O5 C23 1.458(3) . ?
O3 C16 1.367(2) . ?
O3 C46 1.433(3) . ?
O2 C10 1.366(2) . ?
O2 C19 1.451(3) . ?
C30 C31 1.394(3) . ?
C30 C35 1.398(3) . ?
C24 C29 1.401(3) . ?
C24 C25 1.391(3) . ?
C1 C6 1.396(3) . ?
C1 C2 1.387(3) . ?
C13 C18 1.396(3) . ?
C13 C14 1.393(3) . ?
C10 C11 1.386(3) . ?
C10 C9 1.394(3) . ?
C7 C8 1.391(3) . ?
C7 C12 1.391(3) . ?
C39 C38 1.384(3) . ?
C39 C40 1.392(3) . ?
C37 H37 0.9500 . ?
C37 C36 1.384(3) . ?
C37 C38 1.393(3) . ?
C31 H31 0.9500 . ?
C31 C32 1.383(3) . ?
C16 C17 1.390(3) . ?
C16 C15 1.385(3) . ?
C36 C41 1.402(3) . ?
C29 H29 0.9500 . ?
C29 C28 1.382(3) . ?
C25 H25 0.9500 . ?
C25 C26 1.379(3) . ?
C8 H8 0.9500 . ?
C8 C9 1.388(3) . ?
C12 H12 0.9500 . ?
C12 C11 1.384(3) . ?
C33 C32 1.386(3) . ?
C33 C34 1.394(3) . ?
C38 H38 0.9500 . ?
C35 H35 0.9500 . ?
C35 C34 1.388(3) . ?
C41 H41 0.9500 . ?
C41 C40 1.372(3) . ?
C6 H6 0.9500 . ?
C6 C5 1.395(3) . ?
C44 H44A 0.9900 . ?
C44 H44B 0.9900 . ?
C44 C43 1.516(3) . ?
C44 C45 1.520(3) . ?
C11 H11 0.9500 . ?
C32 H32 0.9500 . ?
C34 H34 0.9500 . ?
C26 H26 0.9500 . ?
C26 C27 1.378(3) . ?
C43 H43A 0.9900 . ?
C43 H43B 0.9900 . ?
C43 C42 1.508(3) . ?
C18 H18 0.9500 . ?
C18 C17 1.387(3) . ?
C45 H45A 0.9900 . ?
C45 H45B 0.9900 . ?
C45 C46 1.504(3) . ?
C42 H42A 0.9900 . ?
C42 H42B 0.9900 . ?
C9 H9 0.9500 . ?
C28 H28 0.9500 . ?
C28 C27 1.387(3) . ?
C17 H17 0.9500 . ?
C2 H2 0.9500 . ?
C2 C3 1.393(3) . ?
C27 H27 0.9500 . ?
C15 H15 0.9500 . ?
C15 C14 1.384(3) . ?
C14 H14 0.9500 . ?
C19 H19A 0.9900 . ?
C19 H19B 0.9900 . ?
C19 C20 1.494(3) . ?
C47 C48 1.385(3) . ?
C47 C52 1.379(3) . ?
C47 C53 1.492(3) . ?
C46 H46A 0.9900 . ?
C46 H46B 0.9900 . ?
C40 H40 0.9500 . ?
C3 H3 0.9500 . ?
C3 C4 1.388(4) . ?
C48 H48 0.9500 . ?
C48 C49 1.375(4) . ?
C52 H52 0.9500 . ?
C52 C51 1.369(4) . ?
C5 H5 0.9500 . ?
C5 C4 1.361(3) . ?
C4 H4 0.9500 . ?
C21 H21A 0.9900 . ?
C21 H21B 0.9900 . ?
C21 C20 1.538(3) . ?
C21 C22 1.515(3) . ?
C23 H23A 0.9900 . ?
C23 H23B 0.9900 . ?
C23 C22 1.503(3) . ?
C20 H20A 0.9900 . ?
C20 H20B 0.9900 . ?
C22 H22A 0.9900 . ?
C22 H22B 0.9900 . ?
C49 H49 0.9500 . ?
C49 C50 1.377(4) . ?
C51 H51 0.9500 . ?
C51 C50 1.362(4) . ?
C50 H50 0.9500 . ?
C53 H53A 0.9800 . ?
C53 H53B 0.9800 . ?
C53 H53C 0.9800 . ?

loop_
_geom_torsion_atom_site_label_1
_geom_torsion_atom_site_label_2
_geom_torsion_atom_site_label_3
_geom_torsion_atom_site_label_4
_geom_torsion
_geom_torsion_site_symmetry_1
_geom_torsion_site_symmetry_2
_geom_torsion_site_symmetry_3
_geom_torsion_site_symmetry_4
_geom_torsion_publ_flag
P1 C1 C6 C5 -177.01(16) . . . . ?
P1 C1 C2 C3 178.24(16) . . . . ?
P1 C13 C18 C17 -179.95(16) . . . . ?
P1 C13 C14 C15 179.96(16) . . . . ?
P1 C7 C8 C9 173.23(17) . . . . ?
P1 C7 C12 C11 -173.72(17) . . . . ?
P2 C30 C31 C32 176.27(15) . . . . ?
P2 C30 C35 C34 -175.86(15) . . . . ?
P2 C24 C29 C28 -174.20(16) . . . . ?
P2 C24 C25 C26 174.64(15) . . . . ?
P2 C36 C41 C40 174.16(17) . . . . ?
O1 P1 C1 C6 1.82(18) . . . . ?
O1 P1 C1 C2 -174.89(17) . . . . ?
O1 P1 C13 C18 28.48(18) . . . . ?
O1 P1 C13 C14 -152.47(16) . . . . ?
O1 P1 C7 C8 -138.45(18) . . . . ?
O1 P1 C7 C12 36.96(18) . . . . ?
O6 C39 C38 C37 -178.75(19) . . . . ?
O6 C39 C40 C41 179.3(2) . . . . ?
O4 P2 C30 C31 161.76(15) . . . . ?
O4 P2 C30 C35 -20.43(17) . . . . ?
O4 P2 C24 C29 83.38(16) . . . . ?
O4 P2 C24 C25 -91.52(17) . . . . ?
O4 P2 C36 C37 -7.36(19) . . . . ?
O4 P2 C36 C41 178.80(17) . . . . ?
O5 C33 C32 C31 -176.04(18) . . . . ?
O5 C33 C34 C35 176.56(17) . . . . ?
O5 C23 C22 C21 -76.6(3) . . . . ?
O3 C16 C17 C18 177.15(19) . . . . ?
O3 C16 C15 C14 -177.45(19) . . . . ?
O2 C10 C11 C12 178.17(19) . . . . ?
O2 C10 C9 C8 -178.07(19) . . . . ?
O2 C19 C20 C21 -178.9(2) . . . . ?
C30 P2 C24 C29 -151.99(15) . . . . ?
C30 P2 C24 C25 33.11(18) . . . . ?
C30 P2 C36 C37 -131.76(16) . . . . ?
C30 P2 C36 C41 54.4(2) . . . . ?
C30 C31 C32 C33 -1.4(3) . . . . ?
C30 C35 C34 C33 0.4(3) . . . . ?
C24 P2 C30 C31 35.88(18) . . . . ?
C24 P2 C30 C35 -146.31(14) . . . . ?
C24 P2 C36 C37 116.08(17) . . . . ?
C24 P2 C36 C41 -57.76(19) . . . . ?
C24 C29 C28 C27 -0.5(3) . . . . ?
C24 C25 C26 C27 -0.6(3) . . . . ?
C1 P1 C13 C18 -92.03(17) . . . . ?
C1 P1 C13 C14 87.02(18) . . . . ?
C1 P1 C7 C8 -15.6(2) . . . . ?
C1 P1 C7 C12 159.78(15) . . . . ?
C1 C6 C5 C4 -1.2(3) . . . . ?
C1 C2 C3 C4 -1.8(3) . . . . ?
C13 P1 C1 C6 122.50(16) . . . . ?
C13 P1 C1 C2 -54.21(19) . . . . ?
C13 P1 C7 C8 99.28(19) . . . . ?
C13 P1 C7 C12 -85.31(16) . . . . ?
C13 C18 C17 C16 -0.3(3) . . . . ?
C10 O2 C19 C20 100.0(2) . . . . ?
C7 P1 C1 C6 -121.44(16) . . . . ?
C7 P1 C1 C2 61.85(19) . . . . ?
C7 P1 C13 C18 151.04(15) . . . . ?
C7 P1 C13 C14 -29.91(19) . . . . ?
C7 C8 C9 C10 0.0(3) . . . . ?
C7 C12 C11 C10 -0.2(3) . . . . ?
C39 O6 C42 C43 168.79(17) . . . . ?
C37 C36 C41 C40 0.3(3) . . . . ?
C31 C30 C35 C34 2.1(3) . . . . ?
C16 O3 C46 C45 -161.11(18) . . . . ?
C16 C15 C14 C13 0.4(3) . . . . ?
C36 P2 C30 C31 -73.70(18) . . . . ?
C36 P2 C30 C35 104.11(15) . . . . ?
C36 P2 C24 C29 -38.83(17) . . . . ?
C36 P2 C24 C25 146.26(16) . . . . ?
C36 C37 C38 C39 -0.6(3) . . . . ?
C36 C41 C40 C39 -0.3(3) . . . . ?
C29 C24 C25 C26 -0.3(3) . . . . ?
C29 C28 C27 C26 -0.4(3) . . . . ?
C25 C24 C29 C28 0.9(3) . . . . ?
C25 C26 C27 C28 0.9(3) . . . . ?
C8 C7 C12 C11 2.2(3) . . . . ?
C12 C7 C8 C9 -2.1(3) . . . . ?
C33 O5 C23 C22 178.20(18) . . . . ?
C38 C39 C40 C41 -0.1(3) . . . . ?
C38 C37 C36 P2 -173.86(16) . . . . ?
C38 C37 C36 C41 0.2(3) . . . . ?
C35 C30 C31 C32 -1.6(3) . . . . ?
C6 C1 C2 C3 1.6(3) . . . . ?
C6 C5 C4 C3 1.0(4) . . . . ?
C44 C43 C42 O6 -68.0(2) . . . . ?
C44 C45 C46 O3 66.9(2) . . . . ?
C11 C10 C9 C8 2.0(3) . . . . ?
C32 C33 C34 C35 -3.4(3) . . . . ?
C34 C33 C32 C31 3.9(3) . . . . ?
C43 C44 C45 C46 179.2(2) . . . . ?
C18 C13 C14 C15 -1.0(3) . . . . ?
C45 C44 C43 C42 -178.86(19) . . . . ?
C42 O6 C39 C38 6.4(3) . . . . ?
C42 O6 C39 C40 -172.89(18) . . . . ?
C9 C10 C11 C12 -2.0(3) . . . . ?
C17 C16 C15 C14 0.2(3) . . . . ?
C2 C1 C6 C5 -0.2(3) . . . . ?
C2 C3 C4 C5 0.5(4) . . . . ?
C15 C16 C17 C18 -0.3(3) . . . . ?
C14 C13 C18 C17 0.9(3) . . . . ?
C19 O2 C10 C11 -8.8(3) . . . . ?
C19 O2 C10 C9 171.30(19) . . . . ?
C47 C48 C49 C50 -1.4(4) . . . . ?
C47 C52 C51 C50 -0.8(4) . . . . ?
C46 O3 C16 C17 -3.4(3) . . . . ?
C46 O3 C16 C15 174.19(19) . . . . ?
C40 C39 C38 C37 0.5(3) . . . . ?
C48 C47 C52 C51 0.2(3) . . . . ?
C48 C49 C50 C51 0.7(4) . . . . ?
C52 C47 C48 C49 0.9(3) . . . . ?
C52 C51 C50 C49 0.4(4) . . . . ?
C23 O5 C33 C32 -7.5(3) . . . . ?
C23 O5 C33 C34 172.55(18) . . . . ?
C20 C21 C22 C23 -60.1(3) . . . . ?
C22 C21 C20 C19 -152.5(2) . . . . ?
C53 C47 C48 C49 -179.9(2) . . . . ?
C53 C47 C52 C51 -178.9(2) . . . . ?
